data_7027492
loop_
_publ_author_name
'Long, La-Sheng'
'Yang, Shi-Ping'
'Tong, Ye-Xiang'
'Mao, Zong-Wan'
'Chen, Xiao-Ming'
'Ji, Liang-Nian'

_publ_section_title
;
 Synthesis, crystal structures and properties of copper(II) complexes of
 Schiff base derivatives containing imidazole and \b-alanine groups
;
_journal_issue 12
_journal_name_full 'Journal of the Chemical Society, Dalton Transactions'
_journal_page_first 1999
_journal_paper_doi 10.1039/a903154e
_journal_year 1999
_chemical_formula_sum 'C26 H40 Cl2 Cu2 N10 O14'
_chemical_formula_weight 914.66
_chemical_name_systematic
; 
 ? 
;
_space_group_IT_number 14
_symmetry_cell_setting monoclinic
_symmetry_space_group_name_Hall '-P 2ybc'
_symmetry_space_group_name_H-M 'P 1 21/c 1'
_atom_sites_solution_hydrogens geom
_atom_sites_solution_primary direct
_atom_sites_solution_secondary difmap
_audit_creation_method SHELXL-97
_cell_angle_alpha 90.00
_cell_angle_beta 90.96(3)
_cell_angle_gamma 90.00
_cell_formula_units_Z 4
_cell_length_a 8.240(3)
_cell_length_b 18.185(5)
_cell_length_c 23.445(6)
_cell_measurement_reflns_used 25
_cell_measurement_temperature 293(2)
_cell_measurement_theta_max 15
_cell_measurement_theta_min 7.5
_cell_volume 3512.6(18)
_computing_cell_refinement 'SHELXTL-Plus (Sheldrick, 1990)'
_computing_data_collection 'SHELXTL-Plus (Sheldrick, 1990)'
_computing_data_reduction 'SHELXL-Plus (Sheldrick, 1990)'
_computing_molecular_graphics 'Ortep3 for windows (Farrugia, 1998)'
_computing_publication_material 'SHELXL-97 (Sheldrick, 1997)'
_computing_structure_refinement 'SHELXL-97 (Sheldrick, 1997)'
_computing_structure_solution 'SHELXS-97 (Sheldrick, 1990)'
_diffrn_ambient_temperature 293(2)
_diffrn_measured_fraction_theta_full 0.963
_diffrn_measured_fraction_theta_max 0.963
_diffrn_measurement_device_type 'Siemens R3m'
_diffrn_measurement_method '\w scan'
_diffrn_radiation_monochromator graphite
_diffrn_radiation_source 'fine-focus sealed tube'
_diffrn_radiation_type MoK\a
_diffrn_radiation_wavelength 0.71073
_diffrn_reflns_av_R_equivalents 0.0250
_diffrn_reflns_av_sigmaI/netI 0.0652
_diffrn_reflns_limit_h_max 9
_diffrn_reflns_limit_h_min 0
_diffrn_reflns_limit_k_max 21
_diffrn_reflns_limit_k_min 0
_diffrn_reflns_limit_l_max 27
_diffrn_reflns_limit_l_min -27
_diffrn_reflns_number 6791
_diffrn_reflns_theta_full 25.05
_diffrn_reflns_theta_max 25.05
_diffrn_reflns_theta_min 1.74
_diffrn_standards_decay_% 0.5
_diffrn_standards_interval_count 120
_diffrn_standards_number 2
_exptl_absorpt_coefficient_mu 1.445
_exptl_absorpt_correction_T_max 0.773
_exptl_absorpt_correction_T_min 0.618
_exptl_absorpt_correction_type emprical
_exptl_crystal_colour blue
_exptl_crystal_density_diffrn 1.730
_exptl_crystal_density_meas ?
_exptl_crystal_density_method 'not measured'
_exptl_crystal_description block
_exptl_crystal_F_000 1880
_exptl_crystal_size_max 0.45
_exptl_crystal_size_mid 0.36
_exptl_crystal_size_min 0.36
_refine_diff_density_max 0.465
_refine_diff_density_min -0.389
_refine_diff_density_rms 0.092
_refine_ls_extinction_method none
_refine_ls_goodness_of_fit_ref 1.017
_refine_ls_hydrogen_treatment mixed
_refine_ls_matrix_type full
_refine_ls_number_parameters 487
_refine_ls_number_reflns 6209
_refine_ls_number_restraints 0
_refine_ls_restrained_S_all 1.017
_refine_ls_R_factor_all 0.1086
_refine_ls_R_factor_gt 0.0559
_refine_ls_shift/su_max 0.000
_refine_ls_shift/su_mean 0.000
_refine_ls_structure_factor_coef Fsqd
_refine_ls_weighting_details 'w=1/[\s^2^(Fo^2^)+(0.0479P)^2^+6.7296P] where P=(Fo^2^+2Fc^2^)/3'
_refine_ls_weighting_scheme calc
_refine_ls_wR_factor_gt 0.1151
_refine_ls_wR_factor_ref 0.1367
_reflns_number_gt 3828
_reflns_number_total 6209
_reflns_threshold_expression >2sigma(I)
_cod_data_source_file 903154esup1.cif
_cod_data_source_block complex_4
_cod_depositor_comments
;
The following automatic conversions were performed:

'_geom_bond_publ_flag' value 'YES' changed to 'yes' according to
/home/saulius/struct/CIF-dictionaries/cif_core.dic dictionary named
'cif_core.dic' version 2.4.2 from 2011-04-26 (25
times).

'_geom_angle_publ_flag' value 'YES' changed to 'yes'
according to /home/saulius/struct/CIF-dictionaries/cif_core.dic
dictionary named 'cif_core.dic' version 2.4.2 from 2011-04-26 (3
times).

Automatic conversion script
Id: cif_fix_values 1891 2012-01-12 08:04:46Z andrius 

The following automatic conversions were performed:

'_exptl_crystal_density_meas' value 'not measured' was changed to '?'
- the value is perceived as not measured.

Automatic conversion script
Id: cif_fix_values 3008 2015-01-20 13:52:24Z robertas 

The following automatic conversions were performed:

'_refine_ls_weighting_scheme' value 'calc
w=1/[\s^2^(Fo^2^)+(0.0479P)^2^+6.7296P] where P=(Fo^2^+2Fc^2^)/3' was
changed to 'calc'. New tag '_refine_ls_weighting_details' was
created. The value of the new tag was set to
'w=1/[\s^2^(Fo^2^)+(0.0479P)^2^+6.7296P] where P=(Fo^2^+2Fc^2^)/3'.

Automatic conversion script
Id: cif_fix_values 3143 2015-03-26 13:38:13Z robertas 
;
_cod_original_sg_symbol_H-M P21/c
_cod_database_code 7027492

loop_
_symmetry_equiv_pos_as_xyz
'x, y, z'
'-x, y+1/2, -z+1/2'
'-x, -y, -z'
'x, -y-1/2, z-1/2'

loop_
_atom_site_label
_atom_site_type_symbol
_atom_site_fract_x
_atom_site_fract_y
_atom_site_fract_z
_atom_site_U_iso_or_equiv
_atom_site_adp_type
_atom_site_occupancy
_atom_site_calc_flag
_atom_site_refinement_flags
Cu1 Cu 0.05886(9) 0.23070(3) 0.13755(3) 0.0296(2) Uani 1 d .
Cu2 Cu 0.44464(9) 0.24510(3) 0.11188(3) 0.02876(19) Uani 1 d .
N1 N -0.0010(6) 0.3334(2) 0.13176(19) 0.0346(11) Uani 1 d .
N2 N -0.0204(7) 0.4509(3) 0.1277(2) 0.0502(14) Uani 1 d .
H2A H -0.0074 0.4975 0.1156 0.080 Uiso 1 d R
N3 N -0.0518(6) 0.2377(2) 0.2165(2) 0.0328(12) Uani 1 d .
N4 N 0.0160(6) 0.1267(2) 0.1460(2) 0.0384(12) Uani 1 d .
N5 N -0.0251(7) 0.0089(3) 0.1455(2) 0.0486(14) Uani 1 d .
H5A H -0.0214 -0.0384 0.1344 0.080 Uiso 1 d R
O1 O 0.3084(5) 0.23678(19) 0.17907(15) 0.0317(9) Uani 1 d .
O2 O 0.4616(5) 0.1679(2) 0.23371(17) 0.0507(12) Uani 1 d .
C1 C 0.0429(8) 0.3920(3) 0.1036(3) 0.0458(16) Uani 1 d .
H1A H 0.1126 0.3921 0.0712 0.080 Uiso 1 d R
C2 C -0.1123(8) 0.4314(3) 0.1733(3) 0.0460(16) Uani 1 d .
C3 C -0.1968(9) 0.4847(3) 0.2096(3) 0.062(2) Uani 1 d .
H3A H -0.1797 0.5337 0.1956 0.080 Uiso 1 d R
H3B H -0.3106 0.4735 0.2080 0.080 Uiso 1 d R
H3C H -0.1578 0.4813 0.2483 0.080 Uiso 1 d R
C4 C -0.0975(7) 0.3572(3) 0.1757(3) 0.0392(15) Uani 1 d .
C5 C -0.1705(7) 0.2997(3) 0.2124(3) 0.0434(16) Uani 1 d .
H5B H -0.1948 0.3189 0.2495 0.080 Uiso 1 d R
H5C H -0.2691 0.2820 0.1949 0.080 Uiso 1 d R
C6 C -0.1395(8) 0.1682(3) 0.2294(3) 0.0458(17) Uani 1 d .
H6A H -0.2538 0.1750 0.2229 0.080 Uiso 1 d R
H6B H -0.1220 0.1548 0.2686 0.080 Uiso 1 d R
C7 C -0.0800(7) 0.1085(3) 0.1916(3) 0.0347(14) Uani 1 d .
C8 C -0.1069(8) 0.0355(3) 0.1917(3) 0.0410(15) Uani 1 d .
C9 C -0.2050(10) -0.0116(4) 0.2293(3) 0.068(2) Uani 1 d .
H9A H -0.2526 0.0180 0.2584 0.080 Uiso 1 d R
H9B H -0.2893 -0.0354 0.2074 0.080 Uiso 1 d R
H9C H -0.1358 -0.0481 0.2466 0.080 Uiso 1 d R
C10 C 0.0484(8) 0.0650(3) 0.1194(3) 0.0477(17) Uani 1 d .
H10A H 0.1156 0.0606 0.0865 0.080 Uiso 1 d R
C11 C 0.0722(7) 0.2573(3) 0.2614(2) 0.0367(15) Uani 1 d .
H11A H 0.0173 0.2629 0.2969 0.080 Uiso 1 d R
H11B H 0.1187 0.3041 0.2520 0.080 Uiso 1 d R
C12 C 0.2081(7) 0.2026(3) 0.2689(2) 0.0409(15) Uani 1 d .
H12A H 0.2596 0.2123 0.3052 0.080 Uiso 1 d R
H12B H 0.1611 0.1544 0.2710 0.080 Uiso 1 d R
C13 C 0.3368(7) 0.2020(3) 0.2248(2) 0.0328(13) Uani 1 d .
N6 N 0.4703(6) 0.3501(2) 0.12048(19) 0.0337(11) Uani 1 d .
N7 N 0.4598(7) 0.4683(3) 0.1309(2) 0.0451(13) Uani 1 d .
H7A H 0.4319 0.5125 0.1450 0.080 Uiso 1 d R
N8 N 0.5526(6) 0.2636(2) 0.0337(2) 0.0308(11) Uani 1 d .
N9 N 0.5197(6) 0.1453(2) 0.1000(2) 0.0378(12) Uani 1 d .
N10 N 0.5768(7) 0.0303(2) 0.0922(2) 0.0450(13) Uani 1 d .
H10B H 0.5796 -0.0183 0.0995 0.080 Uiso 1 d R
O3 O 0.1960(5) 0.23465(19) 0.07068(15) 0.0327(9) Uani 1 d .
O4 O 0.0592(5) 0.1637(2) 0.01072(18) 0.0499(11) Uani 1 d .
C21 C 0.4121(8) 0.4035(3) 0.1514(3) 0.0410(15) Uani 1 d .
H21A H 0.3453 0.3964 0.1841 0.080 Uiso 1 d R
C22 C 0.5556(7) 0.4568(3) 0.0853(2) 0.0365(14) Uani 1 d .
C33 C 0.1746(7) 0.2022(3) 0.0232(2) 0.0321(13) Uani 1 d .
C23 C 0.6326(9) 0.5179(3) 0.0537(3) 0.0549(19) Uani 1 d .
H23A H 0.6954 0.4974 0.0235 0.080 Uiso 1 d R
H23B H 0.5502 0.5496 0.0378 0.080 Uiso 1 d R
H23C H 0.7022 0.5458 0.0788 0.080 Uiso 1 d R
C24 C 0.5598(7) 0.3830(3) 0.0788(2) 0.0357(14) Uani 1 d .
C25 C 0.6481(7) 0.3331(3) 0.0398(3) 0.0397(15) Uani 1 d .
H25A H 0.6590 0.3559 0.0031 0.080 Uiso 1 d R
H25B H 0.7546 0.3228 0.0550 0.080 Uiso 1 d R
C26 C 0.6586(7) 0.2004(3) 0.0182(3) 0.0428(16) Uani 1 d .
H26A H 0.7704 0.2127 0.0254 0.080 Uiso 1 d R
H26B H 0.6452 0.1900 -0.0218 0.080 Uiso 1 d R
C27 C 0.6133(7) 0.1353(3) 0.0519(3) 0.0382(14) Uani 1 d .
C28 C 0.6503(7) 0.0633(3) 0.0467(3) 0.0385(14) Uani 1 d .
C29 C 0.7472(9) 0.0220(4) 0.0047(3) 0.0578(19) Uani 1 d .
H29A H 0.7891 0.0548 -0.0236 0.080 Uiso 1 d R
H29B H 0.8356 -0.0021 0.0241 0.080 Uiso 1 d R
H29C H 0.6789 -0.0141 -0.0136 0.080 Uiso 1 d R
C30 C 0.4998(8) 0.0804(3) 0.1227(3) 0.0434(16) Uani 1 d .
H30A H 0.4405 0.0706 0.1568 0.080 Uiso 1 d R
C31 C 0.4246(7) 0.2767(3) -0.0101(2) 0.0356(14) Uani 1 d .
H31A H 0.4741 0.2886 -0.0457 0.080 Uiso 1 d R
H31B H 0.3623 0.3186 0.0014 0.080 Uiso 1 d R
C32 C 0.3069(7) 0.2134(3) -0.0198(2) 0.0390(15) Uani 1 d .
H32A H 0.3704 0.1692 -0.0209 0.080 Uiso 1 d R
H32B H 0.2561 0.2192 -0.0567 0.080 Uiso 1 d R
O1W O 0.4243(6) 0.6106(2) 0.1656(2) 0.0721(16) Uani 1 d .
H1WA H 0.4638 0.6341 0.1987 0.080 Uiso 1 d R
H1WB H 0.3206 0.6390 0.1595 0.080 Uiso 1 d R
Cl2 Cl 0.0546(2) 0.63616(9) 0.07721(7) 0.0485(4) Uani 1 d .
O12 O 0.1329(8) 0.5708(3) 0.0607(3) 0.106(2) Uani 1 d .
O11 O -0.0366(9) 0.6187(3) 0.1245(3) 0.112(3) Uani 1 d .
O10 O 0.1734(8) 0.6891(3) 0.0893(3) 0.097(2) Uani 1 d .
O9 O -0.0381(9) 0.6587(4) 0.0310(3) 0.119(2) Uani 1 d .
O2W O 0.0271(7) -0.1300(2) 0.1017(2) 0.0717(15) Uani 1 d .
H2WA H -0.0626 -0.1476 0.0895 0.080 Uiso 1 d R
H2WB H 0.0931 -0.1271 0.0743 0.080 Uiso 1 d R
Cl1 Cl 0.4598(3) -0.14075(10) 0.16388(8) 0.0614(5) Uani 1 d .
O5 O 0.3632(10) -0.0769(4) 0.1692(4) 0.155(3) Uani 1 d .
O6 O 0.3679(13) -0.1987(4) 0.1470(3) 0.175(4) Uani 1 d .
O7 O 0.5224(9) -0.1524(4) 0.2171(3) 0.111(2) Uani 1 d .
O8 O 0.5771(10) -0.1210(3) 0.1258(3) 0.128(3) Uani 1 d .

loop_
_atom_site_aniso_label
_atom_site_aniso_U_11
_atom_site_aniso_U_22
_atom_site_aniso_U_33
_atom_site_aniso_U_23
_atom_site_aniso_U_13
_atom_site_aniso_U_12
Cu1 0.0283(4) 0.0309(4) 0.0298(4) 0.0014(3) 0.0072(3) -0.0008(3)
Cu2 0.0282(4) 0.0306(4) 0.0278(4) 0.0032(3) 0.0070(3) 0.0001(3)
N1 0.035(3) 0.037(3) 0.033(3) 0.004(2) 0.001(2) -0.001(2)
N2 0.055(4) 0.034(3) 0.061(4) 0.010(3) -0.013(3) 0.000(3)
N3 0.033(3) 0.033(2) 0.033(3) 0.000(2) 0.009(2) 0.000(2)
N4 0.043(3) 0.030(3) 0.042(3) -0.002(2) 0.012(3) -0.005(2)
N5 0.064(4) 0.033(3) 0.048(3) -0.002(2) -0.002(3) -0.007(3)
O1 0.028(2) 0.040(2) 0.027(2) 0.0035(17) 0.0073(18) 0.0003(17)
O2 0.045(3) 0.071(3) 0.036(3) 0.011(2) 0.004(2) 0.022(2)
C1 0.045(4) 0.043(4) 0.049(4) 0.012(3) -0.011(3) -0.006(3)
C2 0.049(4) 0.036(3) 0.053(4) -0.003(3) -0.015(3) 0.009(3)
C3 0.059(5) 0.049(4) 0.076(5) -0.018(4) -0.022(4) 0.013(3)
C4 0.037(4) 0.038(3) 0.042(4) 0.001(3) -0.009(3) 0.008(3)
C5 0.036(4) 0.043(3) 0.052(4) 0.006(3) 0.011(3) 0.009(3)
C6 0.048(4) 0.039(3) 0.052(4) 0.000(3) 0.018(3) -0.003(3)
C7 0.027(3) 0.035(3) 0.042(4) 0.005(3) -0.001(3) -0.004(2)
C8 0.039(4) 0.038(3) 0.046(4) 0.005(3) -0.006(3) -0.006(3)
C9 0.079(6) 0.054(4) 0.071(5) 0.015(4) -0.010(4) -0.028(4)
C10 0.059(5) 0.039(4) 0.045(4) -0.005(3) 0.004(4) -0.006(3)
C11 0.036(4) 0.043(3) 0.031(3) -0.002(3) 0.010(3) 0.000(3)
C12 0.043(4) 0.050(3) 0.030(3) 0.012(3) 0.011(3) 0.000(3)
C13 0.030(4) 0.034(3) 0.035(3) -0.005(3) 0.001(3) -0.001(3)
N6 0.033(3) 0.034(3) 0.034(3) -0.001(2) 0.008(2) -0.003(2)
N7 0.054(4) 0.038(3) 0.043(3) -0.007(2) -0.002(3) 0.001(3)
N8 0.028(3) 0.030(2) 0.035(3) 0.001(2) 0.007(2) -0.003(2)
N9 0.045(3) 0.035(3) 0.034(3) 0.005(2) 0.011(2) 0.009(2)
N10 0.066(4) 0.030(3) 0.040(3) 0.001(2) 0.006(3) 0.004(2)
O3 0.031(2) 0.040(2) 0.027(2) -0.0027(17) 0.0069(18) -0.0029(17)
O4 0.047(3) 0.059(3) 0.043(3) -0.004(2) 0.000(2) -0.020(2)
C21 0.048(4) 0.039(3) 0.036(4) 0.000(3) 0.006(3) -0.011(3)
C22 0.039(4) 0.036(3) 0.034(3) 0.004(3) -0.012(3) -0.007(3)
C33 0.035(4) 0.030(3) 0.032(3) 0.003(2) -0.003(3) -0.003(3)
C23 0.070(5) 0.042(4) 0.053(4) 0.012(3) -0.010(4) -0.018(3)
C24 0.032(3) 0.041(3) 0.034(3) 0.001(3) 0.000(3) -0.004(3)
C25 0.029(4) 0.043(3) 0.047(4) 0.007(3) 0.006(3) -0.005(3)
C26 0.039(4) 0.043(3) 0.047(4) 0.004(3) 0.018(3) 0.009(3)
C27 0.037(4) 0.040(3) 0.038(4) -0.001(3) 0.005(3) 0.001(3)
C28 0.034(4) 0.043(3) 0.039(4) -0.002(3) 0.002(3) 0.008(3)
C29 0.059(5) 0.052(4) 0.063(5) -0.011(3) 0.013(4) 0.009(3)
C30 0.052(4) 0.034(3) 0.044(4) 0.003(3) 0.011(3) 0.006(3)
C31 0.035(4) 0.042(3) 0.031(3) 0.008(3) 0.003(3) -0.005(3)
C32 0.036(4) 0.054(4) 0.028(3) -0.007(3) 0.007(3) -0.001(3)
O1W 0.091(4) 0.054(3) 0.071(3) -0.029(2) -0.031(3) 0.012(3)
Cl2 0.0503(10) 0.0506(9) 0.0445(10) 0.0047(7) 0.0032(8) -0.0097(8)
O12 0.135(6) 0.053(3) 0.131(6) 0.008(3) 0.064(5) 0.008(3)
O11 0.156(7) 0.104(5) 0.077(4) -0.025(3) 0.068(4) -0.049(4)
O10 0.097(5) 0.084(4) 0.111(5) -0.003(3) -0.003(4) -0.050(4)
O9 0.119(6) 0.137(6) 0.098(5) 0.030(4) -0.046(4) 0.010(5)
O2W 0.080(4) 0.068(3) 0.067(3) -0.019(3) -0.002(3) -0.012(3)
Cl1 0.0770(14) 0.0606(11) 0.0467(11) 0.0011(8) 0.0026(10) -0.0178(10)
O5 0.129(7) 0.132(6) 0.207(9) 0.032(6) 0.054(6) 0.048(5)
O6 0.271(12) 0.133(6) 0.119(6) -0.006(5) -0.040(7) -0.126(7)
O7 0.124(6) 0.143(6) 0.067(4) 0.020(4) -0.026(4) -0.052(5)
O8 0.223(9) 0.065(4) 0.101(5) -0.004(3) 0.103(6) -0.003(4)

loop_
_atom_type_symbol
_atom_type_description
_atom_type_scat_dispersion_real
_atom_type_scat_dispersion_imag
_atom_type_scat_source
C C 0.0033 0.0016 'International Tables Vol C Tables 4.2.6.8 and 6.1.1.4'
H H 0.0000 0.0000 'International Tables Vol C Tables 4.2.6.8 and 6.1.1.4'
N N 0.0061 0.0033 'International Tables Vol C Tables 4.2.6.8 and 6.1.1.4'
O O 0.0106 0.0060 'International Tables Vol C Tables 4.2.6.8 and 6.1.1.4'
Cl Cl 0.1484 0.1585 'International Tables Vol C Tables 4.2.6.8 and 6.1.1.4'
Cu Cu 0.3201 1.2651 'International Tables Vol C Tables 4.2.6.8 and 6.1.1.4'

loop_
_geom_angle_atom_site_label_1
_geom_angle_atom_site_label_2
_geom_angle_atom_site_label_3
_geom_angle
_geom_angle_site_symmetry_1
_geom_angle_site_symmetry_3
_geom_angle_publ_flag
N4 Cu1 N1 154.6(2) . . ?
N4 Cu1 O3 103.14(17) . . ?
N1 Cu1 O3 93.34(17) . . ?
N4 Cu1 N3 83.43(18) . . ?
N1 Cu1 N3 83.61(18) . . ?
O3 Cu1 N3 169.05(18) . . ?
N4 Cu1 O1 99.79(18) . . ?
N1 Cu1 O1 102.22(17) . . ?
O3 Cu1 O1 79.01(14) . . ?
N3 Cu1 O1 91.32(17) . . ?
N4 Cu1 Cu2 106.13(15) . . ?
N1 Cu1 Cu2 99.08(14) . . ?
O3 Cu1 Cu2 42.90(12) . . ?
N3 Cu1 Cu2 127.11(14) . . ?
O1 Cu1 Cu2 36.16(9) . . ?
N6 Cu2 N9 154.9(2) . . ?
N6 Cu2 O1 93.19(17) . . ?
N9 Cu2 O1 103.44(17) . . ?
N6 Cu2 N8 83.35(17) . . ?
N9 Cu2 N8 83.24(18) . . ?
O1 Cu2 N8 169.46(18) . . ?
N6 Cu2 O3 103.00(17) . . ?
N9 Cu2 O3 98.57(18) . . ?
O1 Cu2 O3 79.00(14) . . ?
N8 Cu2 O3 92.04(17) . . ?
N6 Cu2 Cu1 99.55(14) . . ?
N9 Cu2 Cu1 105.43(15) . . ?
O1 Cu2 Cu1 43.07(12) . . ?
N8 Cu2 Cu1 127.60(14) . . ?
O3 Cu2 Cu1 35.97(9) . . ?
C1 N1 C4 106.8(5) . . ?
C1 N1 Cu1 138.5(5) . . ?
C4 N1 Cu1 113.5(4) . . ?
C1 N2 C2 110.5(5) . . ?
C1 N2 O12 101.2(4) . . ?
C2 N2 O12 147.9(4) . . ?
C1 N2 O11 144.7(5) . . ?
C2 N2 O11 104.7(4) . . ?
O12 N2 O11 43.53(16) . . ?
C6 N3 C5 109.5(5) . . yes
C6 N3 C11 112.8(5) . . ?
C5 N3 C11 107.6(4) . . ?
C6 N3 Cu1 110.5(3) . . yes
C5 N3 Cu1 106.6(3) . . yes
C11 N3 Cu1 109.6(3) . . ?
C10 N4 C7 106.7(5) . . ?
C10 N4 Cu1 138.4(4) . . ?
C7 N4 Cu1 114.9(3) . . ?
C10 N5 C8 108.8(5) . . ?
C10 N5 O2W 116.9(4) . . ?
C8 N5 O2W 134.1(4) . . ?
C13 O1 Cu2 128.5(4) . . ?
C13 O1 Cu1 119.6(3) . . ?
Cu2 O1 Cu1 100.77(16) . . ?
N1 C1 N2 109.3(6) . . ?
C4 C2 N2 103.9(5) . . ?
C4 C2 C3 132.4(7) . . ?
N2 C2 C3 123.7(6) . . ?
C2 C4 N1 109.5(6) . . ?
C2 C4 C5 133.3(6) . . ?
N1 C4 C5 117.1(5) . . ?
C4 C5 N3 107.3(5) . . ?
N3 C6 C7 109.4(5) . . ?
C8 C7 N4 109.5(5) . . ?
C8 C7 C6 131.5(6) . . ?
N4 C7 C6 119.0(5) . . ?
C7 C8 N5 105.3(5) . . ?
C7 C8 C9 131.6(6) . . ?
N5 C8 C9 123.1(5) . . ?
N4 C10 N5 109.7(6) . . ?
N3 C11 C12 115.0(5) . . ?
C13 C12 C11 117.3(5) . . ?
O2 C13 O1 122.9(5) . . ?
O2 C13 C12 119.6(5) . . ?
O1 C13 C12 117.4(5) . . ?
C21 N6 C24 106.1(5) . . ?
C21 N6 Cu2 138.7(4) . . ?
C24 N6 Cu2 114.6(4) . . ?
C21 N7 C22 109.0(5) . . ?
C21 N7 O1W 134.1(4) . . ?
C22 N7 O1W 116.6(4) . . ?
C31 N8 C26 111.5(5) . . ?
C31 N8 C25 107.3(4) . . ?
C26 N8 C25 111.4(4) . . ?
C31 N8 Cu2 109.1(3) . . ?
C26 N8 Cu2 110.6(3) . . ?
C25 N8 Cu2 106.6(3) . . ?
C30 N9 C27 106.9(5) . . ?
C30 N9 Cu2 138.0(4) . . ?
C27 N9 Cu2 114.9(4) . . ?
C30 N10 C28 109.8(5) . . ?
C30 N10 O8 120.7(4) . . ?
C28 N10 O8 129.4(4) . . ?
C33 O3 Cu1 127.9(4) . . ?
C33 O3 Cu2 121.7(4) . . ?
Cu1 O3 Cu2 101.13(16) . . ?
N6 C21 N7 110.1(5) . . ?
C24 C22 N7 105.0(5) . . ?
C24 C22 C23 132.6(6) . . ?
N7 C22 C23 122.4(5) . . ?
O4 C33 O3 125.2(5) . . ?
O4 C33 C32 119.3(5) . . ?
O3 C33 C32 115.6(5) . . ?
C22 C24 N6 109.8(5) . . ?
C22 C24 C25 133.6(5) . . ?
N6 C24 C25 116.5(5) . . ?
C24 C25 N8 108.2(4) . . ?
C27 C26 N8 109.4(4) . . ?
C28 C27 N9 109.2(5) . . ?
C28 C27 C26 132.0(5) . . ?
N9 C27 C26 118.7(5) . . ?
C27 C28 N10 104.5(5) . . ?
C27 C28 C29 132.6(6) . . ?
N10 C28 C29 123.0(5) . . ?
N9 C30 N10 109.6(5) . . ?
N8 C31 C32 115.4(5) . . ?
C33 C32 C31 117.9(5) . . ?
N7 O1W O2 125.6(2) . 2_655 ?
N7 O1W O10 110.0(2) . . ?
O2 O1W O10 123.0(2) 2_655 . ?
O9 Cl2 O11 113.3(5) . . ?
O9 Cl2 O10 109.4(4) . . ?
O11 Cl2 O10 112.5(4) . . ?
O9 Cl2 O12 106.6(4) . . ?
O11 Cl2 O12 106.4(4) . . ?
O10 Cl2 O12 108.3(4) . . ?
Cl2 O12 N2 105.8(3) . . ?
Cl2 O11 N2 103.0(3) . . ?
Cl2 O10 O1W 105.1(3) . . ?
N5 O2W O4 120.9(2) . 3 ?
O6 Cl1 O7 110.4(5) . . ?
O6 Cl1 O8 114.2(5) . . ?
O7 Cl1 O8 112.1(5) . . ?
O6 Cl1 O5 110.6(6) . . ?
O7 Cl1 O5 104.7(5) . . ?
O8 Cl1 O5 104.2(4) . . ?
Cl1 O8 N10 115.6(4) . . ?

loop_
_geom_bond_atom_site_label_1
_geom_bond_atom_site_label_2
_geom_bond_distance
_geom_bond_site_symmetry_2
_geom_bond_publ_flag
Cu1 N4 1.935(4) . yes
Cu1 N1 1.937(4) . yes
Cu1 O3 1.949(4) . yes
Cu1 N3 2.081(4) . yes
Cu1 O1 2.263(4) . yes
Cu1 Cu2 3.2557(15) . yes
Cu2 N6 1.931(4) . yes
Cu2 N9 1.940(4) . yes
Cu2 O1 1.955(3) . yes
Cu2 N8 2.077(4) . yes
Cu2 O3 2.259(4) . yes
N1 C1 1.307(7) . ?
N1 C4 1.381(7) . ?
N2 C1 1.322(8) . ?
N2 C2 1.368(8) . ?
N2 O12 2.979(7) . yes
N2 O11 3.054(8) . yes
N3 C6 1.489(7) . yes
N3 C5 1.495(7) . yes
N3 C11 1.497(7) . yes
N4 C10 1.312(7) . ?
N4 C7 1.382(7) . ?
N5 C10 1.339(7) . ?
N5 C8 1.374(8) . ?
N5 O2W 2.763(7) . yes
O1 C13 1.264(6) . ?
O2 C13 1.216(7) . ?
C2 C4 1.356(8) . ?
C2 C3 1.472(8) . ?
C4 C5 1.488(8) . yes
C6 C7 1.489(8) . ?
C7 C8 1.345(7) . ?
C8 C9 1.479(8) . ?
C11 C12 1.506(8) . ?
C12 C13 1.493(7) . ?
N6 C21 1.309(7) . ?
N6 C24 1.372(7) . ?
N7 C21 1.334(7) . ?
N7 C22 1.357(7) . ?
N7 O1W 2.729(6) . yes
N8 C31 1.479(7) . yes
N8 C26 1.492(7) . yes
N8 C25 1.493(7) . yes
N9 C30 1.306(7) . ?
N9 C27 1.387(7) . ?
N10 C30 1.327(7) . ?
N10 C28 1.375(7) . ?
N10 O8 2.862(7) . yes
O3 C33 1.270(6) . ?
O4 C33 1.213(7) . ?
C22 C24 1.351(7) . ?
C22 C23 1.484(8) . ?
C33 C32 1.511(7) . ?
C24 C25 1.487(8) . ?
C26 C27 1.476(8) . ?
C27 C28 1.352(8) . ?
C28 C29 1.483(8) . ?
C31 C32 1.520(8) . ?
O1W O2 2.734(6) 2_655 yes
O1W O10 3.064(8) . ?
Cl2 O9 1.378(6) . ?
Cl2 O11 1.386(5) . ?
Cl2 O10 1.398(5) . ?
Cl2 O12 1.409(5) . ?
O2W O4 2.786(6) 3 yes
Cl1 O6 1.354(6) . ?
Cl1 O7 1.359(6) . ?
Cl1 O8 1.373(6) . ?
Cl1 O5 1.415(7) . ?
